data_4108310
loop_
_publ_author_name
'Hyunwoo Kim'
'Yen Nguyen'
'Cindy Pai-Hui Yen'
'Leonid Chagal'
'Alan J. Lough'
'B. Moon Kim'
'Jik Chin'

_publ_section_title
;
 Stereospecific Synthesis of C2 Symmetric Diamines from the Mother Diamine
 by Resonance-Assisted Hydrogen-Bond Directed Diaza-Cope Rearrangement
;
_journal_name_full 'Journal of the American Chemical Society'
_journal_page_first 12184
_journal_page_last 12191
_journal_paper_doi 10.1021/ja803951u
_journal_volume 130
_journal_year 2008
_chemical_absolute_configuration rmad
_chemical_formula_moiety 'C16 H22 N2, Cl2. 1.125(H2 O)'
_chemical_formula_sum 'C16 H24.25 Cl2 N2 O1.125'
_chemical_formula_weight 333.52
_chemical_name_systematic
; 
 ? 
;
_space_group_IT_number 5
_symmetry_cell_setting monoclinic
_symmetry_space_group_name_Hall 'C 2y'
_symmetry_space_group_name_H-M 'C 1 2 1'
_atom_sites_solution_hydrogens geom
_atom_sites_solution_primary direct
_atom_sites_solution_secondary difmap
_audit_creation_method SHELXL-97
_cell_angle_alpha 90.00
_cell_angle_beta 127.4090(17)
_cell_angle_gamma 90.00
_cell_formula_units_Z 16
_cell_length_a 30.0290(11)
_cell_length_b 15.9190(7)
_cell_length_c 19.3815(6)
_cell_measurement_reflns_used 23712
_cell_measurement_temperature 150(2)
_cell_measurement_theta_max 25.0
_cell_measurement_theta_min 2.6
_cell_volume 7359.3(5)
_computing_cell_refinement 'Denzo-SMN (Otwinowski & Minor, 1997)'
_computing_data_collection 'Collect (Nonius B.V., 1997-2002)'
_computing_data_reduction Denzo-SMN
_computing_molecular_graphics 'SHELXTL V6.1'
_computing_publication_material 'SHELXTL V6.1'
_computing_structure_refinement 'SHELXTL V6.1(Sheldrick, 2001)'
_computing_structure_solution 'SIR-92 (Altomare et al., 1994)'
_diffrn_ambient_temperature 150(2)
_diffrn_detector_area_resol_mean 9
_diffrn_measured_fraction_theta_full 0.999
_diffrn_measured_fraction_theta_max 0.999
_diffrn_measurement_device_type 'Bruker-Nonius KappaCCD'
_diffrn_measurement_method '\f scans and \w scans with \k offsets'
_diffrn_radiation_monochromator graphite
_diffrn_radiation_source 'fine-focus sealed tube'
_diffrn_radiation_type MoK\a
_diffrn_radiation_wavelength 0.71073
_diffrn_reflns_av_R_equivalents 0.0557
_diffrn_reflns_av_sigmaI/netI 0.0907
_diffrn_reflns_limit_h_max 34
_diffrn_reflns_limit_h_min -35
_diffrn_reflns_limit_k_max 17
_diffrn_reflns_limit_k_min -18
_diffrn_reflns_limit_l_max 23
_diffrn_reflns_limit_l_min -23
_diffrn_reflns_number 23712
_diffrn_reflns_theta_full 25.00
_diffrn_reflns_theta_max 25.00
_diffrn_reflns_theta_min 2.56
_diffrn_standards_number 0
_exptl_absorpt_coefficient_mu 0.355
_exptl_absorpt_correction_T_max 0.945
_exptl_absorpt_correction_T_min 0.910
_exptl_absorpt_correction_type multi-scan
_exptl_absorpt_process_details
;
multi-scan from symmetry-related measurements 
 Sortav (Blessing 1995)
;
_exptl_crystal_colour colourless
_exptl_crystal_density_diffrn 1.204
_exptl_crystal_description block
_exptl_crystal_F_000 2836
_exptl_crystal_size_max 0.18
_exptl_crystal_size_mid 0.18
_exptl_crystal_size_min 0.15
_refine_diff_density_max 1.712
_refine_diff_density_min -0.850
_refine_diff_density_rms 0.086
_refine_ls_abs_structure_details 'Flack H D (1983), Acta Cryst. A39, 876-881'
_refine_ls_abs_structure_Flack 0.07(9)
_refine_ls_extinction_coef 0.0014(3)
_refine_ls_extinction_expression Fc^*^=kFc[1+0.001xFc^2^\l^3^/sin(2\q)]^-1/4^
_refine_ls_extinction_method SHELXL
_refine_ls_goodness_of_fit_ref 1.019
_refine_ls_hydrogen_treatment constr
_refine_ls_matrix_type full
_refine_ls_number_parameters 703
_refine_ls_number_reflns 11493
_refine_ls_number_restraints 20
_refine_ls_restrained_S_all 1.018
_refine_ls_R_factor_all 0.1174
_refine_ls_R_factor_gt 0.0785
_refine_ls_shift/su_max 0.000
_refine_ls_shift/su_mean 0.000
_refine_ls_structure_factor_coef Fsqd
_refine_ls_weighting_details 'calc w=1/[\s^2^(Fo^2^)+(0.1309P)^2^+14.6104P] where P=(Fo^2^+2Fc^2^)/3'
_refine_ls_weighting_scheme calc
_refine_ls_wR_factor_gt 0.2020
_refine_ls_wR_factor_ref 0.2320
_reflns_number_gt 8003
_reflns_number_total 11493
_reflns_threshold_expression I>2\s(I)
_cod_data_source_file ja803951u-file003.cif
_cod_data_source_block k06161
_cod_original_sg_symbol_H-M 'C 2'
_cod_database_code 4108310

loop_
_symmetry_equiv_pos_as_xyz
'x, y, z'
'-x, y, -z'
'x+1/2, y+1/2, z'
'-x+1/2, y+1/2, -z'

loop_
_atom_site_label
_atom_site_type_symbol
_atom_site_fract_x
_atom_site_fract_y
_atom_site_fract_z
_atom_site_U_iso_or_equiv
_atom_site_adp_type
_atom_site_occupancy
_atom_site_symmetry_multiplicity
_atom_site_calc_flag
_atom_site_refinement_flags
_atom_site_disorder_assembly
_atom_site_disorder_group
Cl1 Cl 0.19009(7) 0.42412(13) 0.44626(11) 0.0450(5) Uani 1 1 d . . .
Cl2 Cl 0.11658(8) 0.43641(13) 0.19148(12) 0.0481(5) Uani 1 1 d . . .
Cl3 Cl 0.09421(7) 0.81399(12) 0.24693(12) 0.0439(5) Uani 1 1 d . . .
Cl4 Cl 0.57535(11) 1.3284(2) -0.00781(14) 0.0882(10) Uani 1 1 d . . .
Cl5 Cl 0.64930(8) 0.52685(12) 0.30617(12) 0.0459(5) Uani 1 1 d . . .
Cl6 Cl 0.41518(11) 0.5774(2) -0.07268(16) 0.0852(9) Uani 1 1 d . . .
Cl7 Cl 0.70362(7) 1.15194(11) 0.28847(11) 0.0363(4) Uani 1 1 d . . .
Cl8 Cl 0.69383(8) 1.23730(12) 0.48974(11) 0.0473(5) Uani 1 1 d . . .
N1A N 0.2263(2) 0.8417(4) 0.3631(3) 0.0367(14) Uani 1 1 d . . .
H1A1 H 0.2229 0.7862 0.3493 0.055 Uiso 1 1 calc R . .
H1A2 H 0.1924 0.8623 0.3444 0.055 Uiso 1 1 calc R . .
H1A3 H 0.2514 0.8480 0.4217 0.055 Uiso 1 1 calc R . .
N2A N 0.1518(2) 0.8975(5) 0.1747(3) 0.0435(16) Uani 1 1 d . . .
H2A1 H 0.1339 0.8671 0.1909 0.065 Uiso 1 1 calc R . .
H2A2 H 0.1335 0.8915 0.1166 0.065 Uiso 1 1 calc R . .
H2A3 H 0.1521 0.9527 0.1873 0.065 Uiso 1 1 calc R . .
C1A C 0.2465(3) 0.8885(5) 0.3202(4) 0.0350(16) Uani 1 1 d . . .
H1AA H 0.2425 0.9500 0.3258 0.042 Uiso 1 1 calc R . .
C2A C 0.2106(3) 0.8668(5) 0.2227(4) 0.0350(16) Uani 1 1 d . . .
H2AA H 0.2096 0.8043 0.2167 0.042 Uiso 1 1 calc R . .
C3A C 0.3075(3) 0.8701(5) 0.3654(4) 0.0375(17) Uani 1 1 d . . .
C4A C 0.3236(3) 0.7878(6) 0.3680(5) 0.051(2) Uani 1 1 d . . .
H4AA H 0.2954 0.7457 0.3401 0.062 Uiso 1 1 calc R . .
C5A C 0.3787(4) 0.7641(8) 0.4093(6) 0.075(3) Uani 1 1 d . . .
H5A H 0.3891 0.7075 0.4105 0.090 Uiso 1 1 calc R . .
C6A C 0.4181(4) 0.8291(15) 0.4492(7) 0.120(7) Uani 1 1 d . . .
H6AA H 0.4564 0.8162 0.4771 0.144 Uiso 1 1 calc R . .
C7A C 0.4030(4) 0.9137(10) 0.4497(6) 0.076(3) Uani 1 1 d . . .
H7AA H 0.4310 0.9560 0.4793 0.092 Uiso 1 1 calc R . .
C8A C 0.3484(3) 0.9327(6) 0.4072(5) 0.055(2) Uani 1 1 d . . .
C9A C 0.3351(5) 1.0241(7) 0.4114(6) 0.077(3) Uani 1 1 d . . .
H9AA H 0.2945 1.0310 0.3779 0.115 Uiso 1 1 calc R . .
H9AB H 0.3488 1.0602 0.3869 0.115 Uiso 1 1 calc R . .
H9AC H 0.3535 1.0398 0.4720 0.115 Uiso 1 1 calc R . .
C10A C 0.2359(3) 0.9039(5) 0.1810(4) 0.0355(16) Uani 1 1 d . . .
C11A C 0.2433(4) 0.9889(6) 0.1828(6) 0.064(3) Uani 1 1 d . . .
H11A H 0.2310 1.0244 0.2076 0.076 Uiso 1 1 calc R . .
C12A C 0.2688(6) 1.0245(9) 0.1486(7) 0.100(5) Uani 1 1 d . . .
H12A H 0.2745 1.0835 0.1510 0.120 Uiso 1 1 calc R . .
C13A C 0.2852(5) 0.9739(10) 0.1122(8) 0.093(4) Uani 1 1 d . . .
H13A H 0.3041 0.9979 0.0916 0.112 Uiso 1 1 calc R . .
C14A C 0.2758(4) 0.8903(9) 0.1038(6) 0.070(3) Uani 1 1 d . . .
H14A H 0.2861 0.8571 0.0748 0.084 Uiso 1 1 calc R . .
C15A C 0.2504(4) 0.8520(6) 0.1384(5) 0.050(2) Uani 1 1 d . . .
C16A C 0.2407(7) 0.7595(6) 0.1284(8) 0.098(4) Uani 1 1 d . . .
H16A H 0.2583 0.7340 0.1855 0.147 Uiso 1 1 calc R . .
H16B H 0.2571 0.7355 0.1019 0.147 Uiso 1 1 calc R . .
H16C H 0.2003 0.7482 0.0911 0.147 Uiso 1 1 calc R . .
N1B N 0.2199(2) 0.3215(4) 0.3220(3) 0.0346(13) Uani 1 1 d . . .
H1B1 H 0.1898 0.3550 0.2854 0.052 Uiso 1 1 calc R . .
H1B2 H 0.2276 0.3211 0.3752 0.052 Uiso 1 1 calc R . .
H1B3 H 0.2122 0.2683 0.3004 0.052 Uiso 1 1 calc R . .
N2B N 0.2681(2) 0.4860(4) 0.3992(4) 0.0337(13) Uani 1 1 d . . .
H2B1 H 0.2338 0.4761 0.3859 0.051 Uiso 1 1 calc R . .
H2B2 H 0.2746 0.5423 0.4040 0.051 Uiso 1 1 calc R . .
H2B3 H 0.2950 0.4606 0.4505 0.051 Uiso 1 1 calc R . .
C1B C 0.2706(3) 0.3551(4) 0.3302(4) 0.0311(15) Uani 1 1 d . . .
H1BA H 0.3056 0.3357 0.3867 0.037 Uiso 1 1 calc R . .
C2B C 0.2696(3) 0.4513(4) 0.3288(4) 0.0318(15) Uani 1 1 d . . .
H2BA H 0.2355 0.4706 0.2713 0.038 Uiso 1 1 calc R . .
C3B C 0.2697(3) 0.3205(5) 0.2571(5) 0.0411(17) Uani 1 1 d . . .
C4B C 0.2217(4) 0.3351(5) 0.1701(5) 0.054(2) Uani 1 1 d . . .
H4BA H 0.1908 0.3661 0.1587 0.065 Uiso 1 1 calc R . .
C5B C 0.2203(5) 0.3034(7) 0.1016(6) 0.074(3) Uani 1 1 d . . .
H5BA H 0.1880 0.3122 0.0434 0.089 Uiso 1 1 calc R . .
C6B C 0.2646(6) 0.2601(7) 0.1174(8) 0.085(4) Uani 1 1 d . . .
H6BA H 0.2639 0.2407 0.0705 0.102 Uiso 1 1 calc R . .
C7B C 0.3111(5) 0.2441(6) 0.2028(8) 0.073(3) Uani 1 1 d . . .
H7BA H 0.3417 0.2132 0.2131 0.087 Uiso 1 1 calc R . .
C8B C 0.3138(4) 0.2720(5) 0.2730(6) 0.054(2) Uani 1 1 d . . .
C9B C 0.3634(4) 0.2514(6) 0.3625(7) 0.068(3) Uani 1 1 d . . .
H9BA H 0.3821 0.3034 0.3943 0.102 Uiso 1 1 calc R . .
H9BB H 0.3896 0.2170 0.3601 0.102 Uiso 1 1 calc R . .
H9BC H 0.3515 0.2201 0.3922 0.102 Uiso 1 1 calc R . .
C10B C 0.3220(3) 0.4860(4) 0.3413(4) 0.0346(16) Uani 1 1 d . . .
C11B C 0.3734(3) 0.4727(5) 0.4204(5) 0.0372(17) Uani 1 1 d . . .
H11B H 0.3752 0.4433 0.4647 0.045 Uiso 1 1 calc R . .
C12B C 0.4222(3) 0.5014(6) 0.4363(6) 0.052(2) Uani 1 1 d . . .
H12B H 0.4574 0.4912 0.4908 0.063 Uiso 1 1 calc R . .
C13B C 0.4195(4) 0.5448(6) 0.3728(6) 0.056(2) Uani 1 1 d . . .
H13B H 0.4528 0.5653 0.3831 0.067 Uiso 1 1 calc R . .
C14B C 0.3687(4) 0.5583(5) 0.2947(5) 0.048(2) Uani 1 1 d . . .
H14B H 0.3672 0.5894 0.2516 0.057 Uiso 1 1 calc R . .
C15B C 0.3186(3) 0.5282(5) 0.2757(4) 0.0372(16) Uani 1 1 d . . .
C16B C 0.2646(3) 0.5421(5) 0.1862(5) 0.0480(19) Uani 1 1 d . . .
H16D H 0.2725 0.5699 0.1496 0.072 Uiso 1 1 calc R . .
H16E H 0.2396 0.5776 0.1903 0.072 Uiso 1 1 calc R . .
H16F H 0.2464 0.4879 0.1605 0.072 Uiso 1 1 calc R . .
N1C N 0.5160(4) 0.4793(8) 0.1322(7) 0.038(3) Uiso 0.595(11) 1 d PD A 1
H1CA H 0.4929 0.4383 0.0944 0.057 Uiso 0.595(11) 1 calc PR A 1
H1CB H 0.5459 0.4556 0.1820 0.057 Uiso 0.595(11) 1 calc PR A 1
H1CC H 0.5282 0.5114 0.1078 0.057 Uiso 0.595(11) 1 calc PR A 1
N2C N 0.5486(5) 0.6608(7) 0.1882(7) 0.049(3) Uiso 0.595(11) 1 d PD A 1
H2CA H 0.5691 0.7017 0.2286 0.073 Uiso 0.595(11) 1 calc PR A 1
H2CB H 0.5223 0.6849 0.1358 0.073 Uiso 0.595(11) 1 calc PR A 1
H2CC H 0.5717 0.6281 0.1839 0.073 Uiso 0.595(11) 1 calc PR A 1
C1C C 0.4841(5) 0.5343(7) 0.1531(7) 0.033(3) Uiso 0.595(11) 1 d PD A 1
H1CD H 0.4511 0.5590 0.0975 0.040 Uiso 0.595(11) 1 calc PR A 1
C2C C 0.5200(5) 0.6072(7) 0.2153(9) 0.038(3) Uiso 0.595(11) 1 d PD A 1
H2CD H 0.5503 0.5813 0.2724 0.046 Uiso 0.595(11) 1 calc PR A 1
C3C C 0.4623(3) 0.4800(6) 0.1910(6) 0.040(3) Uiso 0.595(11) 1 d PGD A 1
C4C C 0.5023(3) 0.4422(7) 0.2706(6) 0.052(5) Uiso 0.595(11) 1 d PG A 1
H4CA H 0.5410 0.4513 0.2984 0.062 Uiso 0.595(11) 1 calc PR A 1
C5C C 0.4856(4) 0.3912(7) 0.3094(6) 0.062(4) Uiso 0.595(11) 1 d PG A 1
H5CA H 0.5130 0.3654 0.3637 0.075 Uiso 0.595(11) 1 calc PR A 1
C6C C 0.4289(4) 0.3780(7) 0.2686(7) 0.057(4) Uiso 0.595(11) 1 d PG A 1
H6CA H 0.4175 0.3431 0.2951 0.069 Uiso 0.595(11) 1 calc PR A 1
C7C C 0.3889(3) 0.4157(7) 0.1890(7) 0.063(4) Uiso 0.595(11) 1 d PG A 1
H7CA H 0.3502 0.4067 0.1611 0.076 Uiso 0.595(11) 1 calc PR A 1
C8C C 0.4056(3) 0.4667(7) 0.1502(5) 0.050(4) Uiso 0.595(11) 1 d PGD A 1
C9C C 0.3596(6) 0.4992(12) 0.0625(9) 0.072(5) Uiso 0.595(11) 1 d PD A 1
H9CA H 0.3234 0.4811 0.0470 0.108 Uiso 0.595(11) 1 calc PR A 1
H9CB H 0.3641 0.4772 0.0198 0.108 Uiso 0.595(11) 1 calc PR A 1
H9CC H 0.3611 0.5607 0.0628 0.108 Uiso 0.595(11) 1 calc PR A 1
C10C C 0.4854(4) 0.6616(6) 0.2309(6) 0.036(3) Uiso 0.595(11) 1 d PGD A 1
C11C C 0.4370(4) 0.6990(7) 0.1597(5) 0.054(4) Uiso 0.595(11) 1 d PG A 1
H11C H 0.4274 0.6924 0.1033 0.065 Uiso 0.595(11) 1 calc PR A 1
C12C C 0.4028(4) 0.7460(7) 0.1709(6) 0.066(4) Uiso 0.595(11) 1 d PG A 1
H12C H 0.3698 0.7715 0.1222 0.079 Uiso 0.595(11) 1 calc PR A 1
C13C C 0.4169(4) 0.7556(7) 0.2533(7) 0.059(4) Uiso 0.595(11) 1 d PG A 1
H13C H 0.3936 0.7877 0.2609 0.071 Uiso 0.595(11) 1 calc PR A 1
C14C C 0.4653(4) 0.7182(7) 0.3245(6) 0.062(4) Uiso 0.595(11) 1 d PG A 1
H14C H 0.4749 0.7247 0.3809 0.074 Uiso 0.595(11) 1 calc PR A 1
C15C C 0.4995(4) 0.6712(6) 0.3133(5) 0.042(3) Uiso 0.595(11) 1 d PGD A 1
C16C C 0.5510(6) 0.6336(11) 0.3919(10) 0.047(4) Uiso 0.595(11) 1 d PD A 1
H16G H 0.5538 0.6492 0.4433 0.071 Uiso 0.595(11) 1 calc PR A 1
H16H H 0.5839 0.6545 0.3981 0.071 Uiso 0.595(11) 1 calc PR A 1
H16I H 0.5492 0.5723 0.3861 0.071 Uiso 0.595(11) 1 calc PR A 1
N1* N 0.5015(6) 0.4421(11) 0.1211(10) 0.039(4) Uiso 0.405(11) 1 d PD A 2
H1*A H 0.4816 0.3939 0.0963 0.059 Uiso 0.405(11) 1 calc PR A 2
H1*B H 0.5363 0.4294 0.1701 0.059 Uiso 0.405(11) 1 calc PR A 2
H1*C H 0.5048 0.4693 0.0830 0.059 Uiso 0.405(11) 1 calc PR A 2
N2* N 0.5155(6) 0.6288(9) 0.1325(9) 0.037(4) Uiso 0.405(11) 1 d PD A 2
H2*A H 0.5336 0.6776 0.1597 0.056 Uiso 0.405(11) 1 calc PR A 2
H2*B H 0.4832 0.6405 0.0791 0.056 Uiso 0.405(11) 1 calc PR A 2
H2*C H 0.5379 0.5961 0.1267 0.056 Uiso 0.405(11) 1 calc PR A 2
C1* C 0.4715(7) 0.4982(10) 0.1440(9) 0.031(4) Uiso 0.405(11) 1 d PD A 2
H1*D H 0.4335 0.5112 0.0892 0.037 Uiso 0.405(11) 1 calc PR A 2
C2* C 0.5018(7) 0.5823(8) 0.1861(11) 0.031(4) Uiso 0.405(11) 1 d PD A 2
H2*D H 0.5381 0.5692 0.2438 0.037 Uiso 0.405(11) 1 calc PR A 2
C3* C 0.4638(4) 0.4516(9) 0.2036(7) 0.035(4) Uiso 0.405(11) 1 d PGD A 2
C4* C 0.5111(3) 0.4232(8) 0.2830(7) 0.024(4) Uiso 0.405(11) 1 d PG A 2
H4*A H 0.5473 0.4344 0.2992 0.028 Uiso 0.405(11) 1 calc PR A 2
C5* C 0.5053(4) 0.3785(8) 0.3387(6) 0.037(4) Uiso 0.405(11) 1 d PG A 2
H5*A H 0.5376 0.3592 0.3930 0.044 Uiso 0.405(11) 1 calc PR A 2
C6* C 0.4522(5) 0.3622(8) 0.3151(8) 0.048(5) Uiso 0.405(11) 1 d PG A 2
H6*A H 0.4482 0.3316 0.3532 0.057 Uiso 0.405(11) 1 calc PR A 2
C7* C 0.4049(4) 0.3905(9) 0.2357(9) 0.037(5) Uiso 0.405(11) 1 d PG A 2
H7*A H 0.3686 0.3793 0.2196 0.045 Uiso 0.405(11) 1 calc PR A 2
C8* C 0.4107(4) 0.4352(9) 0.1800(7) 0.053(5) Uiso 0.405(11) 1 d PGD A 2
C9* C 0.3570(7) 0.4559(17) 0.0943(11) 0.066(7) Uiso 0.405(11) 1 d PD A 2
H9*A H 0.3255 0.4367 0.0930 0.099 Uiso 0.405(11) 1 calc PR A 2
H9*B H 0.3558 0.4279 0.0481 0.099 Uiso 0.405(11) 1 calc PR A 2
H9*C H 0.3544 0.5168 0.0853 0.099 Uiso 0.405(11) 1 calc PR A 2
C10* C 0.4684(5) 0.6392(7) 0.2023(7) 0.030(4) Uiso 0.405(11) 1 d PGD A 2
C11* C 0.4177(5) 0.6686(9) 0.1287(6) 0.041(5) Uiso 0.405(11) 1 d PG A 2
H11E H 0.4054 0.6516 0.0726 0.049 Uiso 0.405(11) 1 calc PR A 2
C12* C 0.3849(4) 0.7228(9) 0.1370(7) 0.058(6) Uiso 0.405(11) 1 d PG A 2
H12E H 0.3503 0.7428 0.0867 0.069 Uiso 0.405(11) 1 calc PR A 2
C13* C 0.4028(4) 0.7476(7) 0.2190(8) 0.034(4) Uiso 0.405(11) 1 d PG A 2
H13E H 0.3805 0.7846 0.2247 0.041 Uiso 0.405(11) 1 calc PR A 2
C14* C 0.4535(4) 0.7182(7) 0.2926(7) 0.020(3) Uiso 0.405(11) 1 d PG A 2
H14E H 0.4658 0.7352 0.3487 0.025 Uiso 0.405(11) 1 calc PR A 2
C15* C 0.4863(4) 0.6641(7) 0.2843(7) 0.029(4) Uiso 0.405(11) 1 d PGD A 2
C16* C 0.5395(9) 0.634(2) 0.3661(14) 0.063(9) Uiso 0.405(11) 1 d PD A 2
H16M H 0.5436 0.6593 0.4160 0.094 Uiso 0.405(11) 1 calc PR A 2
H16N H 0.5712 0.6510 0.3669 0.094 Uiso 0.405(11) 1 calc PR A 2
H16O H 0.5386 0.5729 0.3694 0.094 Uiso 0.405(11) 1 calc PR A 2
N1D N 0.6309(2) 1.0954(4) 0.3487(3) 0.0355(13) Uani 1 1 d . . .
H1D1 H 0.6471 1.0984 0.3215 0.053 Uiso 1 1 calc R . .
H1D2 H 0.6499 1.0576 0.3930 0.053 Uiso 1 1 calc R . .
H1D3 H 0.6321 1.1468 0.3703 0.053 Uiso 1 1 calc R . .
N2D N 0.5686(2) 1.1259(4) 0.1630(3) 0.0380(14) Uani 1 1 d . . .
H2D1 H 0.6023 1.1517 0.2003 0.057 Uiso 1 1 calc R . .
H2D2 H 0.5475 1.1555 0.1125 0.057 Uiso 1 1 calc R . .
H2D3 H 0.5741 1.0729 0.1518 0.057 Uiso 1 1 calc R . .
C1D C 0.5708(3) 1.0677(5) 0.2848(4) 0.0351(16) Uani 1 1 d . . .
H1DA H 0.5708 1.0086 0.2674 0.042 Uiso 1 1 calc R . .
C2D C 0.5390(3) 1.1218(5) 0.2028(4) 0.0357(16) Uani 1 1 d . . .
H2DA H 0.5366 1.1801 0.2195 0.043 Uiso 1 1 calc R . .
C3D C 0.5425(3) 1.0685(5) 0.3271(4) 0.0383(17) Uani 1 1 d . . .
C4D C 0.5431(3) 1.1427(6) 0.3673(5) 0.048(2) Uani 1 1 d . . .
H4DA H 0.5646 1.1896 0.3728 0.058 Uiso 1 1 calc R . .
C5D C 0.5122(4) 1.1473(7) 0.3991(5) 0.059(2) Uani 1 1 d . . .
H5DA H 0.5129 1.1969 0.4270 0.071 Uiso 1 1 calc R . .
C6D C 0.4807(4) 1.0794(9) 0.3898(7) 0.075(3) Uani 1 1 d . . .
H6DA H 0.4587 1.0831 0.4098 0.090 Uiso 1 1 calc R . .
C7D C 0.4805(4) 1.0072(7) 0.3524(6) 0.063(3) Uani 1 1 d . . .
H7DA H 0.4585 0.9614 0.3475 0.075 Uiso 1 1 calc R . .
C8D C 0.5116(3) 0.9976(6) 0.3207(5) 0.052(2) Uani 1 1 d . . .
C9D C 0.5131(4) 0.9164(6) 0.2852(7) 0.072(3) Uani 1 1 d . . .
H9DA H 0.5010 0.9247 0.2260 0.108 Uiso 1 1 calc R . .
H9DB H 0.4878 0.8766 0.2841 0.108 Uiso 1 1 calc R . .
H9DC H 0.5513 0.8941 0.3218 0.108 Uiso 1 1 calc R . .
C10D C 0.4797(3) 1.0891(5) 0.1374(5) 0.0447(19) Uani 1 1 d . . .
C11D C 0.4739(3) 1.0134(6) 0.0908(5) 0.055(2) Uani 1 1 d . . .
H11D H 0.5060 0.9874 0.1015 0.066 Uiso 1 1 calc R . .
C12D C 0.4213(5) 0.9797(8) 0.0308(7) 0.084(3) Uani 1 1 d . . .
H12D H 0.4171 0.9305 -0.0004 0.100 Uiso 1 1 calc R . .
C13D C 0.3751(4) 1.0167(8) 0.0159(7) 0.081(3) Uani 1 1 d . . .
H13D H 0.3393 0.9917 -0.0243 0.097 Uiso 1 1 calc R . .
C14D C 0.3791(4) 1.0901(7) 0.0583(6) 0.068(3) Uani 1 1 d . . .
H14D H 0.3464 1.1155 0.0462 0.082 Uiso 1 1 calc R . .
C15D C 0.4331(3) 1.1273(6) 0.1204(5) 0.051(2) Uani 1 1 d . . .
C16D C 0.4345(4) 1.2046(7) 0.1637(6) 0.068(3) Uani 1 1 d . . .
H16J H 0.4610 1.2446 0.1682 0.102 Uiso 1 1 calc R . .
H16K H 0.4465 1.1909 0.2220 0.102 Uiso 1 1 calc R . .
H16L H 0.3970 1.2297 0.1297 0.102 Uiso 1 1 calc R . .
O1W O 0.6467(2) 1.4217(4) 0.4390(3) 0.0499(14) Uani 1 1 d . . .
H1WA H 0.6473 1.4496 0.4041 0.075 Uiso 1 1 d R . .
H1WB H 0.6589 1.3736 0.4524 0.075 Uiso 1 1 d R . .
O2W O 0.5000 1.2050(5) 0.0000 0.0453(18) Uani 1 2 d S . .
H2WA H 0.5257 1.2389 0.0202 0.068 Uiso 0.50 1 d PR . .
H2WB H 0.4854 1.1745 0.0153 0.068 Uiso 0.50 1 d PR . .
O3W O 0.7938(3) 1.1298(4) 0.5194(3) 0.0651(17) Uani 1 1 d . . .
H3WA H 0.7680 1.1576 0.5116 0.098 Uiso 1 1 d R . .
H3WB H 0.8087 1.1030 0.5646 0.098 Uiso 1 1 d R . .
O4W O 0.1963(3) 0.1631(4) 0.2490(4) 0.0662(17) Uani 1 1 d . . .
H4WA H 0.1821 0.1268 0.2602 0.099 Uiso 1 1 d R . .
H4WB H 0.1662 0.1837 0.2090 0.099 Uiso 1 1 d R . .
O5W O 0.6327(3) 0.7491(5) 0.3515(7) 0.120(4) Uani 1 1 d . . .
H5WA H 0.6539 0.7148 0.3893 0.180 Uiso 1 1 d R . .
H5WB H 0.6472 0.7938 0.3761 0.180 Uiso 1 1 d R . .

loop_
_atom_site_aniso_label
_atom_site_aniso_U_11
_atom_site_aniso_U_22
_atom_site_aniso_U_33
_atom_site_aniso_U_23
_atom_site_aniso_U_13
_atom_site_aniso_U_12
Cl1 0.0417(10) 0.0576(12) 0.0419(9) 0.0137(9) 0.0286(8) 0.0100(9)
Cl2 0.0488(11) 0.0488(12) 0.0442(10) 0.0024(9) 0.0270(9) 0.0035(9)
Cl3 0.0371(10) 0.0461(11) 0.0496(10) -0.0128(9) 0.0268(9) -0.0073(8)
Cl4 0.0815(17) 0.134(3) 0.0400(11) -0.0201(14) 0.0322(12) -0.0548(17)
Cl5 0.0563(12) 0.0381(11) 0.0528(11) -0.0042(9) 0.0381(10) -0.0068(9)
Cl6 0.0782(17) 0.129(3) 0.0585(14) -0.0105(15) 0.0465(14) -0.0215(16)
Cl7 0.0383(9) 0.0348(10) 0.0384(8) 0.0028(7) 0.0245(8) 0.0016(7)
Cl8 0.0511(11) 0.0439(11) 0.0358(9) -0.0097(8) 0.0207(8) -0.0017(9)
N1A 0.032(3) 0.048(4) 0.030(3) -0.004(3) 0.019(3) -0.004(3)
N2A 0.029(3) 0.075(5) 0.026(3) -0.005(3) 0.016(2) 0.002(3)
C1A 0.032(4) 0.046(4) 0.028(3) -0.006(3) 0.019(3) -0.008(3)
C2A 0.042(4) 0.034(4) 0.033(3) -0.001(3) 0.025(3) -0.004(3)
C3A 0.035(4) 0.050(5) 0.031(3) -0.007(3) 0.022(3) -0.007(3)
C4A 0.040(5) 0.069(6) 0.050(5) 0.000(4) 0.031(4) 0.004(4)
C5A 0.040(6) 0.113(9) 0.060(6) 0.006(6) 0.024(5) 0.027(6)
C6A 0.023(5) 0.28(2) 0.050(6) 0.017(10) 0.018(5) 0.011(10)
C7A 0.037(6) 0.135(11) 0.052(5) -0.006(7) 0.024(5) -0.029(6)
C8A 0.055(5) 0.077(6) 0.037(4) -0.012(4) 0.029(4) -0.034(5)
C9A 0.090(7) 0.069(7) 0.046(5) -0.022(5) 0.029(5) -0.050(6)
C10A 0.033(4) 0.049(5) 0.029(3) -0.001(3) 0.020(3) -0.009(3)
C11A 0.093(7) 0.050(6) 0.047(5) -0.009(4) 0.042(5) -0.016(5)
C12A 0.150(12) 0.084(9) 0.070(7) -0.008(6) 0.068(8) -0.057(8)
C13A 0.097(9) 0.118(12) 0.080(8) -0.004(8) 0.062(7) -0.050(8)
C14A 0.043(5) 0.124(10) 0.051(5) 0.019(6) 0.033(4) 0.013(6)
C15A 0.056(5) 0.060(6) 0.049(4) 0.006(4) 0.039(4) 0.010(4)
C16A 0.207(14) 0.045(6) 0.106(8) 0.017(6) 0.129(10) 0.037(7)
N1B 0.042(3) 0.033(3) 0.033(3) 0.006(3) 0.025(3) -0.004(3)
N2B 0.043(3) 0.029(3) 0.042(3) 0.004(3) 0.033(3) 0.001(3)
C1B 0.031(4) 0.027(4) 0.038(4) 0.005(3) 0.023(3) -0.001(3)
C2B 0.034(4) 0.034(4) 0.030(3) 0.002(3) 0.021(3) 0.003(3)
C3B 0.056(5) 0.032(4) 0.051(4) -0.002(4) 0.041(4) -0.005(4)
C4B 0.082(6) 0.045(5) 0.049(5) -0.001(4) 0.047(5) -0.010(4)
C5B 0.119(9) 0.061(6) 0.049(5) -0.009(5) 0.055(6) -0.007(6)
C6B 0.154(12) 0.059(7) 0.096(9) -0.021(6) 0.105(10) -0.026(7)
C7B 0.117(9) 0.047(6) 0.119(9) -0.023(6) 0.105(9) -0.023(6)
C8B 0.081(7) 0.034(4) 0.084(6) 0.002(4) 0.068(6) -0.005(4)
C9B 0.076(7) 0.042(5) 0.113(8) 0.005(5) 0.071(7) 0.014(5)
C10B 0.043(4) 0.030(4) 0.038(4) -0.001(3) 0.028(4) -0.002(3)
C11B 0.041(4) 0.035(4) 0.043(4) 0.000(3) 0.030(4) -0.004(3)
C12B 0.043(5) 0.056(6) 0.056(5) -0.009(4) 0.029(4) -0.010(4)
C13B 0.056(6) 0.057(6) 0.072(6) -0.007(5) 0.048(5) -0.015(4)
C14B 0.064(6) 0.041(5) 0.062(5) 0.005(4) 0.051(5) -0.001(4)
C15B 0.052(5) 0.029(4) 0.041(4) -0.001(3) 0.034(4) 0.000(3)
C16B 0.061(5) 0.036(5) 0.054(5) 0.013(4) 0.038(4) 0.005(4)
N1D 0.031(3) 0.043(4) 0.033(3) -0.002(3) 0.020(3) -0.002(3)
N2D 0.036(3) 0.048(4) 0.032(3) -0.001(3) 0.022(3) -0.006(3)
C1D 0.028(4) 0.032(4) 0.038(4) -0.003(3) 0.016(3) -0.006(3)
C2D 0.030(4) 0.043(4) 0.034(3) -0.008(3) 0.020(3) -0.009(3)
C3D 0.035(4) 0.049(5) 0.027(3) 0.006(3) 0.017(3) -0.005(3)
C4D 0.043(4) 0.063(6) 0.037(4) 0.004(4) 0.024(4) 0.007(4)
C5D 0.053(5) 0.081(7) 0.043(4) 0.012(5) 0.029(4) 0.025(5)
C6D 0.054(6) 0.115(10) 0.070(6) 0.049(7) 0.045(5) 0.024(6)
C7D 0.050(5) 0.091(8) 0.058(5) 0.021(5) 0.039(5) -0.001(5)
C8D 0.048(5) 0.059(6) 0.042(4) 0.017(4) 0.023(4) -0.004(4)
C9D 0.092(7) 0.055(6) 0.087(7) -0.017(5) 0.063(6) -0.042(5)
C10D 0.043(5) 0.053(5) 0.034(4) 0.007(4) 0.021(4) -0.005(4)
C11D 0.041(5) 0.060(6) 0.042(4) -0.008(4) 0.014(4) -0.006(4)
C12D 0.069(7) 0.084(8) 0.068(6) -0.034(6) 0.026(6) -0.030(6)
C13D 0.046(6) 0.101(9) 0.067(6) -0.015(6) 0.020(5) -0.019(6)
C14D 0.041(5) 0.088(8) 0.060(6) 0.009(6) 0.022(5) -0.005(5)
C15D 0.049(5) 0.062(6) 0.043(4) 0.012(4) 0.029(4) -0.002(4)
C16D 0.049(6) 0.081(7) 0.072(6) 0.016(5) 0.035(5) 0.012(5)
O1W 0.050(3) 0.062(4) 0.039(3) -0.007(3) 0.027(2) -0.001(3)
O2W 0.041(4) 0.057(5) 0.032(3) 0.000 0.019(3) 0.000
O3W 0.071(4) 0.075(4) 0.045(3) 0.017(3) 0.033(3) 0.025(3)
O4W 0.091(5) 0.054(4) 0.081(4) -0.014(3) 0.066(4) -0.025(3)
O5W 0.084(6) 0.061(5) 0.202(10) 0.022(6) 0.080(7) 0.001(4)

loop_
_atom_type_symbol
_atom_type_description
_atom_type_scat_dispersion_real
_atom_type_scat_dispersion_imag
_atom_type_scat_source
C C 0.0033 0.0016 'International Tables Vol C Tables 4.2.6.8 and 6.1.1.4'
H H 0.0000 0.0000 'International Tables Vol C Tables 4.2.6.8 and 6.1.1.4'
N N 0.0061 0.0033 'International Tables Vol C Tables 4.2.6.8 and 6.1.1.4'
Cl Cl 0.1484 0.1585 'International Tables Vol C Tables 4.2.6.8 and 6.1.1.4'
O O 0.0106 0.0060 'International Tables Vol C Tables 4.2.6.8 and 6.1.1.4'

loop_
_geom_angle_atom_site_label_1
_geom_angle_atom_site_label_2
_geom_angle_atom_site_label_3
_geom_angle
N1A C1A C3A 110.0(6)
N1A C1A C2A 110.6(5)
C3A C1A C2A 111.7(5)
N2A C2A C10A 108.9(5)
N2A C2A C1A 111.9(5)
C10A C2A C1A 111.1(5)
C4A C3A C8A 119.4(8)
C4A C3A C1A 118.7(7)
C8A C3A C1A 121.9(8)
C5A C4A C3A 123.1(9)
C4A C5A C6A 115.5(12)
C5A C6A C7A 122.6(9)
C8A C7A C6A 118.8(10)
C7A C8A C3A 120.5(10)
C7A C8A C9A 116.3(9)
C3A C8A C9A 123.2(8)
C11A C10A C15A 119.4(7)
C11A C10A C2A 119.7(7)
C15A C10A C2A 120.8(7)
C10A C11A C12A 121.0(10)
C13A C12A C11A 119.0(11)
C12A C13A C14A 122.5(10)
C13A C14A C15A 119.9(10)
C10A C15A C14A 117.9(9)
C10A C15A C16A 123.4(8)
C14A C15A C16A 118.7(9)
C3B C1B N1B 109.1(5)
C3B C1B C2B 111.1(5)
N1B C1B C2B 110.0(5)
N2B C2B C1B 111.3(5)
N2B C2B C10B 108.5(5)
C1B C2B C10B 110.4(5)
C8B C3B C4B 119.7(7)
C8B C3B C1B 121.5(7)
C4B C3B C1B 118.8(7)
C5B C4B C3B 119.4(9)
C6B C5B C4B 120.6(10)
C5B C6B C7B 119.9(9)
C8B C7B C6B 121.7(10)
C7B C8B C3B 118.5(9)
C7B C8B C9B 119.7(9)
C3B C8B C9B 121.8(7)
C11B C10B C15B 120.2(6)
C11B C10B C2B 117.7(6)
C15B C10B C2B 122.0(6)
C10B C11B C12B 121.1(7)
C13B C12B C11B 119.5(8)
C14B C13B C12B 119.4(8)
C13B C14B C15B 122.6(7)
C10B C15B C14B 117.2(7)
C10B C15B C16B 123.6(7)
C14B C15B C16B 119.2(7)
C3C C1C N1C 109.1(9)
C3C C1C C2C 110.6(7)
N1C C1C C2C 112.7(8)
N2C C2C C10C 110.4(9)
N2C C2C C1C 115.2(9)
C10C C2C C1C 110.3(9)
C4C C3C C8C 120.0
C4C C3C C1C 116.6(7)
C8C C3C C1C 123.4(7)
C3C C4C C5C 120.0
C6C C5C C4C 120.0
C5C C6C C7C 120.0
C6C C7C C8C 120.0
C7C C8C C3C 120.0
C7C C8C C9C 115.7(9)
C3C C8C C9C 124.2(9)
C11C C10C C15C 120.0
C11C C10C C2C 118.4(7)
C15C C10C C2C 121.6(7)
C10C C11C C12C 120.0
C13C C12C C11C 120.0
C12C C13C C14C 120.0
C15C C14C C13C 120.0
C14C C15C C10C 120.0
C14C C15C C16C 117.6(9)
C10C C15C C16C 122.3(9)
C3* C1* N1* 109.3(12)
C3* C1* C2* 109.7(10)
N1* C1* C2* 113.6(12)
C10* C2* N2* 109.7(10)
C10* C2* C1* 111.9(11)
N2* C2* C1* 112.2(11)
C4* C3* C8* 120.0
C4* C3* C1* 118.7(9)
C8* C3* C1* 121.3(9)
C5* C4* C3* 120.0
C4* C5* C6* 120.0
C7* C6* C5* 120.0
C6* C7* C8* 120.0
C7* C8* C3* 120.0
C7* C8* C9* 114.8(12)
C3* C8* C9* 125.0(12)
C11* C10* C15* 120.0
C11* C10* C2* 116.0(9)
C15* C10* C2* 124.0(9)
C10* C11* C12* 120.0
C13* C12* C11* 120.0
C12* C13* C14* 120.0
C13* C14* C15* 120.0
C14* C15* C10* 120.0
C14* C15* C16* 116.8(13)
C10* C15* C16* 123.2(13)
C3D C1D N1D 110.0(5)
C3D C1D C2D 111.1(6)
N1D C1D C2D 111.8(5)
N2D C2D C10D 110.3(5)
N2D C2D C1D 111.7(6)
C10D C2D C1D 110.6(6)
C4D C3D C8D 120.2(7)
C4D C3D C1D 119.3(7)
C8D C3D C1D 120.2(7)
C5D C4D C3D 120.1(9)
C6D C5D C4D 119.4(10)
C7D C6D C5D 121.1(9)
C6D C7D C8D 122.6(9)
C7D C8D C3D 116.6(9)
C7D C8D C9D 121.1(8)
C3D C8D C9D 122.3(7)
C15D C10D C11D 120.0(7)
C15D C10D C2D 123.9(8)
C11D C10D C2D 116.1(7)
C12D C11D C10D 119.3(9)
C13D C12D C11D 120.4(11)
C12D C13D C14D 121.6(9)
C13D C14D C15D 119.5(9)
C10D C15D C14D 119.2(9)
C10D C15D C16D 124.2(8)
C14D C15D C16D 116.6(8)

loop_
_geom_bond_atom_site_label_1
_geom_bond_atom_site_label_2
_geom_bond_distance
N1A C1A 1.493(8)
N2A C2A 1.491(9)
C1A C3A 1.504(10)
C1A C2A 1.542(9)
C2A C10A 1.525(9)
C3A C4A 1.386(12)
C3A C8A 1.395(11)
C4A C5A 1.383(12)
C5A C6A 1.40(2)
C6A C7A 1.42(2)
C7A C8A 1.350(14)
C8A C9A 1.524(16)
C10A C11A 1.369(12)
C10A C15A 1.410(11)
C11A C12A 1.402(15)
C12A C13A 1.346(19)
C13A C14A 1.349(17)
C14A C15A 1.425(12)
C15A C16A 1.489(14)
N1B C1B 1.527(8)
N2B C2B 1.498(8)
C1B C3B 1.506(10)
C1B C2B 1.532(10)
C2B C10B 1.541(10)
C3B C8B 1.395(12)
C3B C4B 1.422(12)
C4B C5B 1.397(12)
C5B C6B 1.358(17)
C6B C7B 1.394(17)
C7B C8B 1.387(12)
C8B C9B 1.482(14)
C10B C11B 1.378(10)
C10B C15B 1.387(10)
C11B C12B 1.381(10)
C12B C13B 1.370(12)
C13B C14B 1.365(12)
C14B C15B 1.396(11)
C15B C16B 1.508(11)
N1C C1C 1.523(9)
N2C C2C 1.515(10)
C1C C3C 1.517(9)
C1C C2C 1.544(17)
C2C C10C 1.517(9)
C3C C4C 1.3900
C3C C8C 1.3900
C4C C5C 1.3900
C5C C6C 1.3900
C6C C7C 1.3900
C7C C8C 1.3900
C8C C9C 1.487(12)
C10C C11C 1.3900
C10C C15C 1.3900
C11C C12C 1.3900
C12C C13C 1.3900
C13C C14C 1.3900
C14C C15C 1.3900
C15C C16C 1.486(12)
N1* C1* 1.516(10)
N2* C2* 1.521(10)
C1* C3* 1.505(10)
C1* C2* 1.546(18)
C2* C10* 1.520(9)
C3* C4* 1.3900
C3* C8* 1.3900
C4* C5* 1.3900
C5* C6* 1.3900
C6* C7* 1.3900
C7* C8* 1.3900
C8* C9* 1.487(13)
C10* C11* 1.3900
C10* C15* 1.3900
C11* C12* 1.3900
C12* C13* 1.3900
C13* C14* 1.3900
C14* C15* 1.3900
C15* C16* 1.488(13)
N1D C1D 1.507(9)
N2D C2D 1.493(8)
C1D C3D 1.497(9)
C1D C2D 1.527(10)
C2D C10D 1.518(10)
C3D C4D 1.408(12)
C3D C8D 1.419(11)
C4D C5D 1.393(11)
C5D C6D 1.374(15)
C6D C7D 1.356(15)
C7D C8D 1.404(12)
C8D C9D 1.477(13)
C10D C15D 1.369(12)
C10D C11D 1.452(12)
C11D C12D 1.381(13)
C12D C13D 1.369(16)
C13D C14D 1.390(16)
C14D C15D 1.434(12)
C15D C16D 1.477(14)
